data_2213004
loop_
_publ_author_name
'Arulsamy, Navamoney'
'Bohle, D. Scott'
'Hoen, Eric'

_publ_section_title
;<i>N</i>,<i>N</i>,<i>N</i>',<i>N</i>'-Tetramethylethane-1,2-diamine--<i>N</i>-hydroxybenzensulfonamide
 (1/2): an adduct of Piloty's acid
;
_journal_coeditor_code SJ2229
_journal_issue 4
_journal_name_full 'Acta Crystallographica Section E'
_journal_page_first o1609
_journal_page_last o1610
_journal_paper_doi 10.1107/S1600536807009658
_journal_volume 63
_journal_year 2007
_chemical_formula_iupac 'C6 H16 N2, 2C6 H7 N O3 S'
_chemical_formula_moiety 'C6 H16 N2, 2C6 H7 N O3 S'
_chemical_formula_sum 'C18 H30 N4 O6 S2'
_chemical_formula_weight 462.58
_chemical_name_systematic
;
N,N,N',N'-Tetramethylethane-1,2-diamine--N-hydroxybenzensulfonamide (1/2)
;
_space_group_IT_number 14
_symmetry_cell_setting monoclinic
_symmetry_space_group_name_Hall '-P 2ybc'
_symmetry_space_group_name_H-M 'P 1 21/c 1'
_atom_sites_solution_hydrogens geom
_atom_sites_solution_primary direct
_atom_sites_solution_secondary difmap
_audit_creation_method SHELXL-97
_cell_angle_alpha 90.00
_cell_angle_beta 96.268(10)
_cell_angle_gamma 90.00
_cell_formula_units_Z 2
_cell_length_a 8.1452(15)
_cell_length_b 5.3296(9)
_cell_length_c 27.203(4)
_cell_measurement_reflns_used 35
_cell_measurement_temperature 173(2)
_cell_measurement_theta_max 12.52
_cell_measurement_theta_min 4.59
_cell_volume 1173.8(3)
_computing_cell_refinement XSCANS
_computing_data_collection 'XSCANS (Bruker, 1996)'
_computing_data_reduction XSCANS
_computing_molecular_graphics 'SHELXTL (Bruker, 1996)'
_computing_publication_material SHELXTL
_computing_structure_refinement 'SHELXL97 (Sheldrick, 1997)'
_computing_structure_solution 'SHELXS97 (Sheldrick, 1997)'
_diffrn_ambient_temperature 298(2)
_diffrn_measured_fraction_theta_full 0.778
_diffrn_measured_fraction_theta_max 0.778
_diffrn_measurement_device_type 'Bruker P4'
_diffrn_measurement_method \w
_diffrn_radiation_monochromator graphite
_diffrn_radiation_source 'fine-focus sealed tube'
_diffrn_radiation_type MoK\a
_diffrn_radiation_wavelength 0.71073
_diffrn_reflns_av_R_equivalents 0.0285
_diffrn_reflns_av_sigmaI/netI 0.0454
_diffrn_reflns_limit_h_max 6
_diffrn_reflns_limit_h_min -1
_diffrn_reflns_limit_k_max 1
_diffrn_reflns_limit_k_min -6
_diffrn_reflns_limit_l_max 32
_diffrn_reflns_limit_l_min -32
_diffrn_reflns_number 2534
_diffrn_reflns_theta_full 25.01
_diffrn_reflns_theta_max 25.01
_diffrn_reflns_theta_min 2.52
_diffrn_standards_decay_% 1
_diffrn_standards_interval_count 97
_diffrn_standards_number 3
_exptl_absorpt_coefficient_mu 0.266
_exptl_absorpt_correction_type none
_exptl_crystal_colour colorless
_exptl_crystal_density_diffrn 1.309
_exptl_crystal_density_method 'not measured'
_exptl_crystal_description 'rectangular prism'
_exptl_crystal_F_000 492
_exptl_crystal_size_max 0.34
_exptl_crystal_size_mid 0.20
_exptl_crystal_size_min 0.18
_refine_diff_density_max 0.151
_refine_diff_density_min -0.232
_refine_ls_extinction_method none
_refine_ls_goodness_of_fit_ref 1.067
_refine_ls_hydrogen_treatment mixed
_refine_ls_matrix_type full
_refine_ls_number_parameters 144
_refine_ls_number_reflns 1613
_refine_ls_number_restraints 0
_refine_ls_restrained_S_all 1.067
_refine_ls_R_factor_all 0.0681
_refine_ls_R_factor_gt 0.0412
_refine_ls_shift/su_max 0.002
_refine_ls_shift/su_mean 0.000
_refine_ls_structure_factor_coef Fsqd
_refine_ls_weighting_details 'calc w=1/[\s^2^(Fo^2^)+(0.0404P)^2^] where P=(Fo^2^+2Fc^2^)/3'
_refine_ls_weighting_scheme calc
_refine_ls_wR_factor_gt 0.0836
_refine_ls_wR_factor_ref 0.0935
_reflns_number_gt 1160
_reflns_number_total 1613
_reflns_threshold_expression I>2\s(I)
_cod_data_source_file sj2229.cif
_cod_data_source_block I
_cod_original_sg_symbol_H-M 'P 21/c'
_cod_database_code 2213004
_cod_database_fobs_code 2213004

loop_
_symmetry_equiv_pos_as_xyz
'x, y, z'
'-x, y+1/2, -z+1/2'
'-x, -y, -z'
'x, -y-1/2, z-1/2'

loop_
_atom_site_type_symbol
_atom_site_label
_atom_site_fract_x
_atom_site_fract_y
_atom_site_fract_z
_atom_site_U_iso_or_equiv
_atom_site_adp_type
_atom_site_calc_flag
_atom_site_refinement_flags
_atom_site_occupancy
O O1 0.0077(3) 0.6642(4) 0.11692(6) 0.0610(7) Uani d . 1
H H1O -0.047(4) 0.753(6) 0.0913(11) 0.082(10) Uiso d . 1
N N1 0.1713(4) 0.6343(5) 0.10623(8) 0.0498(7) Uani d . 1
H H1N 0.209(4) 0.496(6) 0.1143(9) 0.053(10) Uiso d . 1
S S1 0.29587(11) 0.84468(13) 0.13438(2) 0.0470(3) Uani d . 1
O O2 0.2432(3) 1.0814(3) 0.11392(6) 0.0652(6) Uani d . 1
O O3 0.4586(3) 0.7539(4) 0.12923(6) 0.0667(6) Uani d . 1
C C1 0.2663(3) 0.8527(5) 0.19763(8) 0.0373(7) Uani d . 1
C C2 0.1742(4) 1.0400(5) 0.21564(9) 0.0498(8) Uani d . 1
H H2B 0.1230 1.1599 0.1943 0.060 Uiso calc R 1
C C3 0.1578(4) 1.0496(6) 0.26540(10) 0.0619(9) Uani d . 1
H H3B 0.0961 1.1769 0.2779 0.074 Uiso calc R 1
C C4 0.2320(4) 0.8724(6) 0.29638(9) 0.0620(9) Uani d . 1
H H4A 0.2219 0.8813 0.3301 0.074 Uiso calc R 1
C C5 0.3209(4) 0.6822(6) 0.27871(9) 0.0578(8) Uani d . 1
H H5A 0.3688 0.5600 0.3001 0.069 Uiso calc R 1
C C6 0.3397(3) 0.6718(5) 0.22859(9) 0.0499(7) Uani d . 1
H H6A 0.4011 0.5440 0.2162 0.060 Uiso calc R 1
N N2 -0.1577(3) 0.9319(4) 0.04428(7) 0.0474(6) Uani d . 1
C C7 -0.0576(3) 1.0807(5) 0.01321(8) 0.0476(8) Uani d . 1
H H7A 0.0069 1.2020 0.0337 0.057 Uiso calc R 1
H H7B -0.1303 1.1725 -0.0111 0.057 Uiso calc R 1
C C8 -0.2432(4) 1.1003(6) 0.07525(11) 0.0788(11) Uani d . 1
H H8A -0.1639 1.2026 0.0947 0.118 Uiso calc R 1
H H8B -0.3045 1.0033 0.0967 0.118 Uiso calc R 1
H H8C -0.3175 1.2056 0.0547 0.118 Uiso calc R 1
C C9 -0.2799(4) 0.7771(6) 0.01449(10) 0.0671(9) Uani d . 1
H H9A -0.2244 0.6659 -0.0060 0.101 Uiso calc R 1
H H9B -0.3538 0.8836 -0.0060 0.101 Uiso calc R 1
H H9C -0.3416 0.6807 0.0360 0.101 Uiso calc R 1

loop_
_atom_site_aniso_label
_atom_site_aniso_U_11
_atom_site_aniso_U_22
_atom_site_aniso_U_33
_atom_site_aniso_U_12
_atom_site_aniso_U_13
_atom_site_aniso_U_23
O1 0.0556(19) 0.0747(15) 0.0506(10) -0.0181(13) -0.0028(11) 0.0188(11)
N1 0.059(2) 0.0433(15) 0.0454(11) -0.0073(15) 0.0001(12) 0.0025(12)
S1 0.0583(7) 0.0424(4) 0.0406(3) -0.0100(4) 0.0064(3) 0.0056(3)
O2 0.0989(18) 0.0426(11) 0.0526(10) -0.0136(12) 0.0019(11) 0.0128(9)
O3 0.0452(16) 0.0920(16) 0.0661(12) 0.0021(14) 0.0210(10) -0.0018(12)
C1 0.0358(19) 0.0342(13) 0.0414(11) -0.0036(14) 0.0021(12) 0.0037(12)
C2 0.051(2) 0.0407(15) 0.0574(15) 0.0045(16) 0.0051(14) 0.0071(13)
C3 0.072(3) 0.0555(18) 0.0612(16) 0.0039(19) 0.0208(16) -0.0105(16)
C4 0.068(3) 0.076(2) 0.0432(13) -0.008(2) 0.0095(15) -0.0007(16)
C5 0.058(2) 0.065(2) 0.0489(14) 0.0040(19) -0.0014(14) 0.0213(15)
C6 0.046(2) 0.0488(16) 0.0553(14) 0.0053(16) 0.0076(13) 0.0035(13)
N2 0.0432(17) 0.0563(14) 0.0439(11) -0.0032(13) 0.0100(11) 0.0031(11)
C7 0.054(2) 0.0496(16) 0.0397(12) -0.0027(15) 0.0075(12) 0.0030(11)
C8 0.089(3) 0.080(2) 0.0748(18) -0.011(2) 0.0413(19) -0.0147(18)
C9 0.057(2) 0.073(2) 0.0708(17) -0.0115(19) 0.0040(16) 0.0031(17)

loop_
_atom_type_symbol
_atom_type_description
_atom_type_scat_dispersion_real
_atom_type_scat_dispersion_imag
_atom_type_scat_source
C C 0.0033 0.0016 'International Tables Vol C Tables 4.2.6.8 and 6.1.1.4'
H H 0.0000 0.0000 'International Tables Vol C Tables 4.2.6.8 and 6.1.1.4'
N N 0.0061 0.0033 'International Tables Vol C Tables 4.2.6.8 and 6.1.1.4'
O O 0.0106 0.0060 'International Tables Vol C Tables 4.2.6.8 and 6.1.1.4'
S S 0.1246 0.1234 'International Tables Vol C Tables 4.2.6.8 and 6.1.1.4'

loop_
_geom_angle_atom_site_label_1
_geom_angle_atom_site_label_2
_geom_angle_atom_site_label_3
_geom_angle_site_symmetry_1
_geom_angle_site_symmetry_3
_geom_angle
N1 O1 H1O . . 107.3(19)
O1 N1 S1 . . 112.2(2)
O1 N1 H1N . . 113(2)
S1 N1 H1N . . 107(2)
O2 S1 O3 . . 120.21(13)
O2 S1 N1 . . 106.10(14)
O3 S1 N1 . . 104.74(16)
O2 S1 C1 . . 106.97(12)
O3 S1 C1 . . 109.27(11)
N1 S1 C1 . . 109.15(12)
C2 C1 C6 . . 120.7(2)
C2 C1 S1 . . 120.32(19)
C6 C1 S1 . . 119.0(2)
C1 C2 C3 . . 119.6(3)
C1 C2 H2B . . 120.2
C3 C2 H2B . . 120.2
C4 C3 C2 . . 119.9(3)
C4 C3 H3B . . 120.1
C2 C3 H3B . . 120.1
C5 C4 C3 . . 121.0(2)
C5 C4 H4A . . 119.5
C3 C4 H4A . . 119.5
C4 C5 C6 . . 119.7(3)
C4 C5 H5A . . 120.2
C6 C5 H5A . . 120.2
C1 C6 C5 . . 119.1(3)
C1 C6 H6A . . 120.4
C5 C6 H6A . . 120.4
C7 N2 C8 . . 109.3(2)
C7 N2 C9 . . 111.81(19)
C8 N2 C9 . . 109.1(2)
N2 C7 C7 . 3_575 112.3(3)
N2 C7 H7A . . 109.2
C7 C7 H7A 3_575 . 109.2
N2 C7 H7B . . 109.2
C7 C7 H7B 3_575 . 109.2
H7A C7 H7B . . 107.9
N2 C8 H8A . . 109.5
N2 C8 H8B . . 109.5
H8A C8 H8B . . 109.5
N2 C8 H8C . . 109.5
H8A C8 H8C . . 109.5
H8B C8 H8C . . 109.5
N2 C9 H9A . . 109.5
N2 C9 H9B . . 109.5
H9A C9 H9B . . 109.5
N2 C9 H9C . . 109.5
H9A C9 H9C . . 109.5
H9B C9 H9C . . 109.5

loop_
_geom_bond_atom_site_label_1
_geom_bond_atom_site_label_2
_geom_bond_site_symmetry_2
_geom_bond_distance
O1 N1 . 1.404(3)
O1 H1O . 0.92(3)
N1 S1 . 1.644(2)
N1 H1N . 0.82(3)
S1 O2 . 1.4259(18)
S1 O3 . 1.432(2)
S1 C1 . 1.764(2)
C1 C2 . 1.371(3)
C1 C6 . 1.374(3)
C2 C3 . 1.376(3)
C2 H2B . 0.9300
C3 C4 . 1.363(4)
C3 H3B . 0.9300
C4 C5 . 1.364(4)
C4 H4A . 0.9300
C5 C6 . 1.389(3)
C5 H5A . 0.9300
C6 H6A . 0.9300
N2 C7 . 1.469(3)
N2 C8 . 1.459(3)
N2 C9 . 1.467(3)
C7 C7 3_575 1.511(5)
C7 H7A . 0.9700
C7 H7B . 0.9700
C8 H8A . 0.9600
C8 H8B . 0.9600
C8 H8C . 0.9600
C9 H9A . 0.9600
C9 H9B . 0.9600
C9 H9C . 0.9600

loop_
_geom_hbond_atom_site_label_D
_geom_hbond_atom_site_label_H
_geom_hbond_atom_site_label_A
_geom_hbond_site_symmetry_A
_geom_hbond_distance_DH
_geom_hbond_distance_HA
_geom_hbond_distance_DA
_geom_hbond_angle_DHA
O1 H1O N2 . 0.92(3) 1.76(3) 2.678(3) 177(3)
N1 H1N O2 1_545 0.82(3) 2.23(3) 3.007(3) 159(3)
